data_4026817
loop_
_publ_author_name
'Fourquet, J L'
'Le Bail, A'
'Duroy, H'
'Moron, M C'

_publ_section_title
;
 (NH4)2FeF5 : crystal structures of its alpha and beta forms
;
_journal_name_full
;
European Journal of Solid State and Inorganic Chemistry
;
_journal_page_first 435
_journal_page_last 443
_journal_volume 26
_journal_year 1989
_chemical_formula_structural '(N H4)2 (Fe F5)'
_chemical_formula_sum 'F5 Fe H8 N2'
_space_group_IT_number 62
_symmetry_cell_setting orthorhombic
_symmetry_Int_Tables_number 62
_symmetry_space_group_name_Hall '-P 2ac 2n'
_symmetry_space_group_name_H-M 'P n m a'
_cell_angle_alpha 90
_cell_angle_beta 90
_cell_angle_gamma 90
_cell_formula_units_Z 4
_cell_length_a 6.3379(6)
_cell_length_b 7.6165(4)
_cell_length_c 11.0305(9)
_cell_volume 532.47(7)
_cod_data_source_file beta-NH4-2-FeF5.cif
_cod_data_source_block beta-NH4-2-FeF5
_cod_original_cell_volume 532.5
_cod_database_code 4026817

loop_
_symmetry_equiv_pos_as_xyz
x,y,z
1/2+x,1/2-y,1/2-z
-x,1/2+y,-z
1/2-x,-y,1/2+z
-x,-y,-z
1/2-x,1/2+y,1/2+z
x,1/2-y,z
1/2+x,y,1/2-z

loop_
_atom_site_label
_atom_site_fract_x
_atom_site_fract_y
_atom_site_fract_z
_atom_site_B_iso_or_equiv
N1 0.4285(11) 0.25 0.1958(9) 5.4(3)
N2 0.5096(11) 0.25 0.8584(9) 4.9(2)
Fe1 0. 0. 0. 0.74(2)
F1 0.0880(6) 0.25 0.0082(6) 1.64(11)
F2 0.2271(7) 0.0521(5) 0.4367(5) 2.69(11)
F3 0.1051(8) 0.5265(7) 0.1595(4) 2.89(12)
